data_2010559
loop_
_publ_author_name
'Kansikas, Jarno'
'Sipil\"a, Kaija'

_publ_section_title
;
 Two 9-alkylthiophenanthrenes at 193K (alkyl = dodecyl and tetradecyl)
;
_journal_issue 1
_journal_name_full 'Acta Crystallographica Section C'
_journal_page_first 69
_journal_page_last 71
_journal_paper_doi 10.1107/S0108270199012871
_journal_volume 56
_journal_year 2000
_chemical_formula_sum 'C28 H38 S'
_chemical_formula_weight 406.64
_chemical_melting_point 351
_chemical_name_systematic
;
 ?
;
_space_group_IT_number 14
_symmetry_cell_setting monoclinic
_symmetry_space_group_name_Hall '-P 2ybc'
_symmetry_space_group_name_H-M 'P 1 21/c 1'
_audit_creation_method SHELXL
_cell_angle_alpha 90.00(3)
_cell_angle_beta 99.67(3)
_cell_angle_gamma 90.00(3)
_cell_formula_units_Z 4
_cell_length_a 9.1000(14)
_cell_length_b 38.696(2)
_cell_length_c 6.804(8)
_cell_measurement_reflns_used 25
_cell_measurement_temperature 193(2)
_cell_measurement_theta_max 10
_cell_measurement_theta_min 4
_cell_volume 2362(3)
_computing_cell_refinement 'CAD4 Express'
_computing_data_collection 'CAD4 Express (Enraf-Nonius, 1994)'
_computing_data_reduction 'WINGX (Farrugia, 1998)'
_computing_molecular_graphics SHELXTL/PC
_computing_publication_material SHELXL93
_computing_structure_refinement 'SHELXL93 (Sheldrick, 1993)'
_computing_structure_solution 'SHELXTL/PC (Sheldrick, 1990)'
_diffrn_ambient_temperature 193(2)
_diffrn_measurement_device_type 'Enraf-Nonius CAD4'
_diffrn_measurement_method \w/2\q
_diffrn_radiation_monochromator graphite
_diffrn_radiation_source 'fine-focus sealed tube'
_diffrn_radiation_type CuK\a
_diffrn_radiation_wavelength 1.5418
_diffrn_reflns_av_R_equivalents .0921
_diffrn_reflns_av_sigmaI/netI .0981
_diffrn_reflns_limit_h_max 10
_diffrn_reflns_limit_h_min -10
_diffrn_reflns_limit_k_max 18
_diffrn_reflns_limit_k_min -45
_diffrn_reflns_limit_l_max 7
_diffrn_reflns_limit_l_min -6
_diffrn_reflns_number 8468
_diffrn_reflns_theta_max 64.95
_diffrn_reflns_theta_min 2.28
_diffrn_standards_decay_% .9
_diffrn_standards_interval_count 200
_diffrn_standards_number 3
_exptl_absorpt_coefficient_mu 1.272
_exptl_absorpt_correction_type none
_exptl_crystal_colour colourless
_exptl_crystal_density_diffrn 1.144
_exptl_crystal_density_meas ?
_exptl_crystal_description needle
_exptl_crystal_F_000 888
_exptl_crystal_size_max .30
_exptl_crystal_size_mid .09
_exptl_crystal_size_min .08
_refine_diff_density_max .465
_refine_diff_density_min -.333
_refine_ls_extinction_method none
_refine_ls_goodness_of_fit_all 1.038
_refine_ls_goodness_of_fit_ref 1.177
_refine_ls_hydrogen_treatment constr
_refine_ls_matrix_type full
_refine_ls_number_parameters 262
_refine_ls_number_reflns 3997
_refine_ls_number_restraints 0
_refine_ls_restrained_S_all 1.089
_refine_ls_restrained_S_obs 1.177
_refine_ls_R_factor_all .1601
_refine_ls_R_factor_gt .0687
_refine_ls_shift/esd_mean .000
_refine_ls_shift/su_max .001
_refine_ls_structure_factor_coef Fsqd
_refine_ls_weighting_scheme
;
 calc w = 1/[\s^2^(Fo^2^)+(0.0528P)^2^+2.3038P]
 where P=(Fo^2^+2Fc^2^)/3
;
_refine_ls_wR_factor_all .1829
_refine_ls_wR_factor_ref .1416
_reflns_number_gt 2146
_reflns_number_total 4007
_reflns_observed_criterion I>2\s(I)
_cod_data_source_file os1072.cif
_cod_data_source_block II
_cod_depositor_comments
;
The following automatic conversions were performed:
'_geom_bond_publ_flag' value 'Y' changed to 'y' according to
'/home/saulius/struct/CIF-dictionaries/cif_core.dic' dictionary named
'cif_core.dic' version 2.4.1 from 2010-06-29 (12 times).

Automatic conversion script
Id: cif_fix_enum 1527 2010-12-29 10:47:43Z saulius 

The following automatic conversions were performed:

'_geom_bond_publ_flag' value 'Y' changed to 'y' according to
/home/saulius/struct/CIF-dictionaries/cif_core.dic dictionary named
'cif_core.dic' version 2.4.1 from 2010-06-29 (12
times).

'_geom_angle_publ_flag' value 'Y' changed to 'y' according
to /home/saulius/struct/CIF-dictionaries/cif_core.dic dictionary
named 'cif_core.dic' version 2.4.1 from 2010-06-29 (14
times).

'_geom_torsion_publ_flag' value 'Y' changed to 'y' according
to /home/saulius/struct/CIF-dictionaries/cif_core.dic dictionary
named 'cif_core.dic' version 2.4.1 from 2010-06-29 (10 times).

Automatic conversion script
Id: cif_fix_values 1715 2011-07-08 13:25:40Z adriana 

The following automatic conversions were performed:

'_exptl_crystal_density_meas' value 'not measured' was changed to '?'
- the value is perceived as not measured.

Automatic conversion script
Id: cif_fix_values 3008 2015-01-20 13:52:24Z robertas 
;
_cod_original_sg_symbol_H-M 'P 21/c'
_cod_database_code 2010559
_cod_database_fobs_code 2010559

loop_
_symmetry_equiv_pos_as_xyz
'x, y, z'
'-x, y+1/2, -z+1/2'
'-x, -y, -z'
'x, -y-1/2, z-1/2'

loop_
_atom_site_aniso_label
_atom_site_aniso_U_11
_atom_site_aniso_U_22
_atom_site_aniso_U_33
_atom_site_aniso_U_12
_atom_site_aniso_U_13
_atom_site_aniso_U_23
S .0360(6) .0428(6) .0368(6) .0057(5) .0058(5) -.0078(6)
C1 .030(2) .034(2) .034(3) -.003(2) -.002(2) -.002(2)
C2 .024(2) .039(3) .039(3) -.004(2) -.001(2) .000(2)
C3 .027(2) .037(2) .042(3) .000(2) .008(2) .001(2)
C4 .035(2) .029(2) .029(2) -.001(2) .006(2) -.003(2)
C4a .028(2) .023(2) .024(2) -.003(2) .002(2) .001(2)
C4b .034(2) .022(2) .026(2) -.002(2) .003(2) .002(2)
C5 .031(2) .032(2) .032(3) .003(2) -.002(2) -.004(2)
C6 .042(3) .043(3) .030(3) .000(2) -.001(2) -.007(2)
C7 .030(2) .049(3) .034(3) .002(2) -.006(2) .004(2)
C8 .032(2) .039(3) .031(3) .005(2) .002(2) .000(2)
C8a .029(2) .025(2) .028(2) .001(2) .004(2) .005(2)
C9 .035(2) .024(2) .028(2) .001(2) .008(2) -.001(2)
C10 .034(2) .034(2) .026(2) -.005(2) .001(2) -.006(2)
C10a .034(2) .022(2) .030(2) .000(2) .007(2) -.001(2)
C12 .037(2) .039(3) .032(3) -.001(2) .011(2) -.010(2)
C13 .038(2) .035(3) .045(3) .002(2) .009(2) -.004(2)
C14 .038(2) .034(2) .038(3) .000(2) .011(2) -.004(2)
C15 .041(3) .036(2) .044(3) .002(2) .013(2) -.004(2)
C16 .041(3) .036(3) .044(3) .002(2) .017(2) -.001(2)
C17 .039(2) .034(2) .046(3) -.003(2) .014(2) -.006(2)
C18 .043(3) .033(2) .045(3) .001(2) .013(2) -.002(2)
C19 .042(3) .039(3) .045(3) -.003(2) .011(2) -.005(2)
C20 .038(2) .036(3) .048(3) -.001(2) .014(2) -.002(2)
C21 .045(3) .038(3) .053(3) -.004(2) .009(2) -.008(2)
C22 .045(3) .037(3) .049(3) -.006(2) .014(2) -.001(2)
C23 .047(3) .038(3) .045(3) -.002(2) .009(2) -.004(2)
C24 .051(3) .036(3) .041(3) .002(2) .004(2) .000(2)
C25 .059(3) .053(3) .053(3) .001(2) .011(3) -.015(3)

loop_
_atom_site_label
_atom_site_fract_x
_atom_site_fract_y
_atom_site_fract_z
_atom_site_U_iso_or_equiv
_atom_site_thermal_displace_type
_atom_site_calc_flag
_atom_site_refinement_flags
_atom_site_occupancy
_atom_site_disorder_group
_atom_site_type_symbol
S .29406(11) .35533(3) .6938(2) .0386(3) Uani d . 1 . S
C1 .8397(4) .31152(10) .7117(7) .0335(10) Uani d . 1 . C
H1A .8660 .32342 .8347 .040 Uiso calc R 1 . H
C2 .9475(4) .29447(10) .6323(6) .0348(11) Uani d . 1 . C
H2A 1.0480 .29480 .6986 .042 Uiso calc R 1 . H
C3 .9088(4) .27658(11) .4535(7) .0348(10) Uani d . 1 . C
H3A .9832 .26427 .3997 .042 Uiso calc R 1 . H
C4 .7653(4) .27652(10) .3546(6) .0308(10) Uani d . 1 . C
H4A .7417 .26437 .2320 .037 Uiso calc R 1 . H
C4a .6509(4) .29418(9) .4310(6) .0253(9) Uani d . 1 . C
C4b .4985(4) .29535(9) .3290(6) .0276(10) Uani d . 1 . C
C5 .4505(4) .27838(10) .1479(6) .0327(10) Uani d . 1 . C
H5A .5216 .26588 .0886 .039 Uiso calc R 1 . H
C6 .3060(5) .27902(11) .0528(7) .0391(11) Uani d . 1 . C
H6A .2772 .26708 -.0696 .047 Uiso calc R 1 . H
C7 .2008(5) .29758(11) .1389(7) .0390(11) Uani d . 1 . C
H7A .0998 .29825 .0745 .047 Uiso calc R 1 . H
C8 .2425(4) .31464(10) .3143(6) .0343(10) Uani d . 1 . C
H8A .1698 .32719 .3701 .041 Uiso calc R 1 . H
C8a .3900(4) .31416(10) .4144(6) .0275(9) Uani d . 1 . C
C9 .4358(4) .33191(9) .6026(6) .0288(10) Uani d . 1 . C
C10 .5775(4) .33026(10) .6979(6) .0317(10) Uani d . 1 . C
H10A .6043 .34147 .8230 .038 Uiso calc R 1 . H
C10a .6893(4) .31178(9) .6135(6) .0286(9) Uani d . 1 . C
C12 .3880(4) .37394(11) .9242(6) .0355(10) Uani d . 1 . C
H12A .4266 .35539 1.0193 .043 Uiso calc R 1 . H
H12B .4733 .38819 .8990 .043 Uiso calc R 1 . H
C13 .2764(4) .39635(11) 1.0116(7) .0391(11) Uani d . 1 . C
H13A .2348 .41401 .9124 .047 Uiso calc R 1 . H
H13B .1931 .38170 1.0395 .047 Uiso calc R 1 . H
C14 .3487(4) .41428(10) 1.2036(7) .0363(11) Uani d . 1 . C
H14A .3918 .39645 1.3009 .044 Uiso calc R 1 . H
H14B .4317 .42888 1.1743 .044 Uiso calc R 1 . H
C15 .2432(5) .43659(11) 1.2985(7) .0395(11) Uani d . 1 . C
H15A .1980 .45410 1.2006 .047 Uiso calc R 1 . H
H15B .1618 .42194 1.3322 .047 Uiso calc R 1 . H
C16 .3186(5) .45473(11) 1.4844(7) .0392(11) Uani d . 1 . C
H16A .3992 .46945 1.4492 .047 Uiso calc R 1 . H
H16B .3656 .43708 1.5801 .047 Uiso calc R 1 . H
C17 .2182(5) .47696(11) 1.5876(7) .0386(11) Uani d . 1 . C
H17A .1713 .49469 1.4923 .046 Uiso calc R 1 . H
H17B .1375 .46229 1.6231 .046 Uiso calc R 1 . H
C18 .2948(5) .49484(11) 1.7727(7) .0395(11) Uani d . 1 . C
H18A .3745 .50977 1.7365 .047 Uiso calc R 1 . H
H18B .3432 .47710 1.8668 .047 Uiso calc R 1 . H
C19 .1945(5) .51679(11) 1.8793(7) .0416(11) Uani d . 1 . C
H19A .1463 .53459 1.7855 .050 Uiso calc R 1 . H
H19B .1147 .50190 1.9156 .050 Uiso calc R 1 . H
C20 .2724(5) .53448(11) 2.0644(7) .0397(11) Uani d . 1 . C
H20A .3528 .54914 2.0279 .048 Uiso calc R 1 . H
H20B .3200 .51662 2.1582 .048 Uiso calc R 1 . H
C21 .1748(5) .55663(11) 2.1712(7) .0452(12) Uani d . 1 . C
H21A .0931 .54210 2.2054 .054 Uiso calc R 1 . H
H21B .1288 .57483 2.0785 .054 Uiso calc R 1 . H
C22 .2533(5) .57371(11) 2.3589(7) .0430(12) Uani d . 1 . C
H22A .3005 .55553 2.4508 .052 Uiso calc R 1 . H
H22B .3340 .58849 2.3243 .052 Uiso calc R 1 . H
C23 .1554(5) .59547(11) 2.4674(7) .0432(12) Uani d . 1 . C
H23A .0721 .58105 2.4974 .052 Uiso calc R 1 . H
H23B .1121 .61443 2.3783 .052 Uiso calc R 1 . H
C24 .2366(5) .61097(11) 2.6603(7) .0431(12) Uani d . 1 . C
H24A .2793 .59202 2.7497 .052 Uiso calc R 1 . H
H24B .3203 .62528 2.6304 .052 Uiso calc R 1 . H
C25 .1383(5) .63299(12) 2.7681(8) .0551(14) Uani d . 1 . C
H25A .1973 .64216 2.8908 .083 Uiso calc R 1 . H
H25B .0564 .61890 2.8014 .083 Uiso calc R 1 . H
H25C .0974 .65220 2.6820 .083 Uiso calc R 1 . H

loop_
_atom_type_symbol
_atom_type_description
_atom_type_scat_dispersion_real
_atom_type_scat_dispersion_imag
_atom_type_scat_source
C C .0181 .0091 'International Tables Vol C Tables 4.2.6.8 and 6.1.1.4'
H H .0000 .0000 'International Tables Vol C Tables 4.2.6.8 and 6.1.1.4'
S S .3331 .5567 'International Tables Vol C Tables 4.2.6.8 and 6.1.1.4'

loop_
_geom_angle_atom_site_label_1
_geom_angle_atom_site_label_2
_geom_angle_atom_site_label_3
_geom_angle
_geom_angle_publ_flag
C9 S C12 104.0(2) y
C2 C1 C10a 121.1(4) ?
C1 C2 C3 119.5(4) ?
C4 C3 C2 120.8(4) ?
C3 C4 C4a 121.4(4) ?
C4 C4a C4b 123.1(4) y
C10a C4a C4 117.9(3) ?
C4b C4a C10a 119.0(4) y
C4a C4b C5 122.7(4) y
C5 C4b C8a 117.6(4) ?
C4a C4b C8a 119.7(4) y
C6 C5 C4b 122.8(4) ?
C5 C6 C7 118.9(4) ?
C8 C7 C6 120.4(4) ?
C7 C8 C8a 121.6(4) ?
C8 C8a C4b 118.8(4) ?
C8 C8a C9 122.2(4) ?
C4b C8a C9 119.0(3) y
C8a C9 C10 120.9(4) y
C8a C9 S 115.7(3) y
C10 C9 S 123.4(3) y
C9 C10 C10a 121.1(4) y
C4a C10a C1 119.3(4) ?
C4a C10a C10 120.3(3) y
C1 C10a C10 120.4(4) ?
C13 C12 S 108.4(3) y
C12 C13 C14 111.8(3) y
C13 C14 C15 114.3(3) y
C16 C15 C14 113.1(4) ?
C15 C16 C17 115.5(4) ?
C18 C17 C16 114.9(4) ?
C17 C18 C19 115.3(4) ?
C20 C19 C18 114.8(4) ?
C19 C20 C21 115.5(4) ?
C20 C21 C22 115.1(4) ?
C23 C22 C21 115.1(4) ?
C22 C23 C24 113.8(4) ?
C25 C24 C23 113.6(4) ?

loop_
_geom_bond_atom_site_label_1
_geom_bond_atom_site_label_2
_geom_bond_site_symmetry_2
_geom_bond_distance
_geom_bond_publ_flag
S C9 . 1.772(4) y
S C12 . 1.804(4) y
C1 C2 . 1.366(6) ?
C1 C10a . 1.418(5) ?
C2 C3 . 1.392(6) ?
C3 C4 . 1.365(5) ?
C4 C4a . 1.415(5) y
C4a C4b . 1.443(5) y
C4a C10a . 1.408(6) y
C4b C5 . 1.400(6) y
C4b C8a . 1.427(5) y
C5 C6 . 1.365(5) ?
C6 C7 . 1.401(6) ?
C7 C8 . 1.361(6) ?
C8 C8a . 1.399(5) ?
C8a C9 . 1.451(6) y
C9 C10 . 1.344(5) y
C10 C10a . 1.440(5) y
C12 C13 . 1.530(5) y
C13 C14 . 1.527(6) y
C14 C15 . 1.514(5) ?
C15 C16 . 1.507(6) ?
C16 C17 . 1.510(5) ?
C17 C18 . 1.502(6) ?
C18 C19 . 1.518(6) ?
C19 C20 . 1.502(6) ?
C20 C21 . 1.506(6) ?
C21 C22 . 1.508(6) ?
C22 C23 . 1.506(6) ?
C23 C24 . 1.517(6) ?
C24 C25 . 1.512(6) ?

loop_
_geom_torsion_atom_site_label_1
_geom_torsion_atom_site_label_2
_geom_torsion_atom_site_label_3
_geom_torsion_atom_site_label_4
_geom_torsion
_geom_torsion_publ_flag
C10a C1 C2 C3 -1.0(6) ?
C1 C2 C3 C4 1.4(6) ?
C2 C3 C4 C4a -.8(6) ?
C3 C4 C4a C10a -.3(6) ?
C3 C4 C4a C4b 178.7(4) ?
C10a C4a C4b C5 -179.5(4) ?
C4 C4a C4b C5 1.5(6) ?
C10a C4a C4b C8a -.1(5) y
C4 C4a C4b C8a -179.1(4) ?
C8a C4b C5 C6 -.5(6) ?
C4a C4b C5 C6 178.9(4) ?
C4b C5 C6 C7 .4(7) ?
C5 C6 C7 C8 .0(7) ?
C6 C7 C8 C8a -.3(7) ?
C7 C8 C8a C4b .2(6) ?
C7 C8 C8a C9 -179.3(4) ?
C5 C4b C8a C8 .1(5) ?
C4a C4b C8a C8 -179.3(4) ?
C5 C4b C8a C9 179.7(3) ?
C4a C4b C8a C9 .3(5) y
C8 C8a C9 C10 178.3(4) y
C4b C8a C9 C10 -1.2(6) y
C8 C8a C9 S -1.8(5) y
C4b C8a C9 S 178.6(3) y
C12 S C9 C10 .2(4) y
C12 S C9 C8a -179.7(3) y
C8a C9 C10 C10a 2.0(6) y
S C9 C10 C10a -177.9(3) y
C4 C4a C10a C1 .8(5) ?
C4b C4a C10a C1 -178.3(4) ?
C4 C4a C10a C10 179.8(4) ?
C4b C4a C10a C10 .8(5) ?
C2 C1 C10a C4a -.1(6) ?
C2 C1 C10a C10 -179.2(4) ?
C9 C10 C10a C4a -1.8(6) ?
C9 C10 C10a C1 177.2(4) ?
C9 S C12 C13 177.3(3) ?
S C12 C13 C14 -177.8(3) ?
C12 C13 C14 C15 -179.4(4) ?
C13 C14 C15 C16 -178.4(4) ?
C14 C15 C16 C17 -179.1(4) ?
C15 C16 C17 C18 179.9(4) ?
C16 C17 C18 C19 -179.1(4) ?
C17 C18 C19 C20 179.9(4) ?
C18 C19 C20 C21 179.5(4) ?
C19 C20 C21 C22 178.8(4) ?
C20 C21 C22 C23 -179.2(4) ?
C21 C22 C23 C24 177.4(4) ?
C22 C23 C24 C25 179.6(4) ?

loop_
_cod_related_entry_id
_cod_related_entry_database
_cod_related_entry_code
1 ChemSpider 21135954
